data_4511747
loop_
_publ_author_name
'Li, Shaobin'
'Ma, Huiyuan'
'Pang, Haijun'
'Zhang, Li'

_publ_section_title
;
 Assembly of Six Polyoxometalate-Based Hybrid Compounds from a Simple
 Supramolecule to a Complicated Pseudorotaxane Framework via Tuning the pH
 of the Reaction Systems
;
_journal_issue 9
_journal_name_full 'Crystal Growth &amp; Design'
_journal_page_first 4450
_journal_paper_doi 10.1021/cg5005352
_journal_volume 14
_journal_year 2014
_chemical_formula_moiety 'C28 H30 Cu2 K0.53 N8 O62 P2 W18, C14 H14 Cu N4, 0.47(K)'
_chemical_formula_sum 'C42 H44 Cu3 K N12 O62 P2 W18'
_chemical_formula_weight 5309.67
_chemical_name_systematic
; 
 ? 
;
_space_group_IT_number 14
_symmetry_cell_setting monoclinic
_symmetry_space_group_name_Hall '-P 2yn'
_symmetry_space_group_name_H-M 'P 1 21/n 1'
_atom_sites_solution_hydrogens geom
_atom_sites_solution_primary direct
_atom_sites_solution_secondary difmap
_audit_creation_method SHELXL-97
_cell_angle_alpha 90.000(5)
_cell_angle_beta 98.430(5)
_cell_angle_gamma 90.000(5)
_cell_formula_units_Z 4
_cell_length_a 13.152(5)
_cell_length_b 25.208(5)
_cell_length_c 34.395(5)
_cell_measurement_reflns_used 9965
_cell_measurement_temperature 293(2)
_cell_measurement_theta_max 27.27
_cell_measurement_theta_min 2.20
_cell_volume 11280(5)
_computing_cell_refinement 'Bruker SMART'
_computing_data_collection 'Bruker SMART'
_computing_data_reduction 'Bruker SMART'
_computing_molecular_graphics 'Bruker SMART'
_computing_publication_material 'Bruker SMART'
_computing_structure_refinement 'SHELXL-97 (Sheldrick, 1997)'
_computing_structure_solution 'SHELXS-97 (Sheldrick, 1990)'
_diffrn_ambient_temperature 293(2)
_diffrn_measured_fraction_theta_full 0.998
_diffrn_measured_fraction_theta_max 0.998
_diffrn_radiation_monochromator graphite
_diffrn_radiation_source 'fine-focus sealed tube'
_diffrn_radiation_type MoK\a
_diffrn_radiation_wavelength 0.71069
_diffrn_reflns_av_R_equivalents 0.0685
_diffrn_reflns_av_sigmaI/netI 0.0774
_diffrn_reflns_limit_h_max 15
_diffrn_reflns_limit_h_min -15
_diffrn_reflns_limit_k_max 24
_diffrn_reflns_limit_k_min -29
_diffrn_reflns_limit_l_max 36
_diffrn_reflns_limit_l_min -40
_diffrn_reflns_number 56805
_diffrn_reflns_theta_full 25.00
_diffrn_reflns_theta_max 25.00
_diffrn_reflns_theta_min 1.44
_exptl_absorpt_coefficient_mu 18.971
_exptl_absorpt_correction_T_max 0.005
_exptl_absorpt_correction_T_min 0.002
_exptl_absorpt_correction_type multi-scan
_exptl_absorpt_process_details '(SADABS; Sheldrick, 2003)'
_exptl_crystal_density_diffrn 3.125
_exptl_crystal_density_method 'not measured'
_exptl_crystal_F_000 9368.0
_exptl_crystal_size_max 0.36
_exptl_crystal_size_mid 0.32
_exptl_crystal_size_min 0.28
_refine_diff_density_max 3.591
_refine_diff_density_min -2.999
_refine_diff_density_rms 0.463
_refine_ls_extinction_method none
_refine_ls_goodness_of_fit_ref 0.926
_refine_ls_hydrogen_treatment constr
_refine_ls_matrix_type full
_refine_ls_number_parameters 1267
_refine_ls_number_reflns 19831
_refine_ls_number_restraints 545
_refine_ls_restrained_S_all 0.916
_refine_ls_R_factor_all 0.0922
_refine_ls_R_factor_gt 0.0718
_refine_ls_shift/su_max 0.002
_refine_ls_shift/su_mean 0.000
_refine_ls_structure_factor_coef Fsqd
_refine_ls_weighting_details 'calc w=1/[\s^2^(Fo^2^)+(0.1000P)^2^+1316.6508P] where P=(Fo^2^+2Fc^2^)/3'
_refine_ls_weighting_scheme calc
_refine_ls_wR_factor_gt 0.1864
_refine_ls_wR_factor_ref 0.1975
_reflns_number_gt 15005
_reflns_number_total 19871
_reflns_threshold_expression >2sigma(I)
_cod_data_source_file cg5005352_si_002.cif
_cod_data_source_block compound6
_cod_depositor_comments
;
The following automatic conversions were performed:

'_symmetry_cell_setting' value 'Monoclinic' changed to 'monoclinic'
according to
/usr/data/users/saulius/crontab/automatic-downloads/rss-feeds/ACS/lib/dictionaries/cif_core.dic
dictionary named 'cif_core.dic' version 2.4.2 from 2011-04-26.

Automatic conversion script
Id: cif_fix_values 2281 2013-09-26 08:29:07Z andrius 

 Adding full bibliography for 4511742--4511747.cif.
;
_cod_original_sg_symbol_H-M 'P 21/n'
_cod_original_formula_sum 'C42 H44 Cu3 K N12 O62 P2 W18 '
_cod_database_code 4511747

loop_
_symmetry_equiv_pos_as_xyz
'x, y, z'
'-x+1/2, y+1/2, -z+1/2'
'-x, -y, -z'
'x-1/2, -y-1/2, z-1/2'

loop_
_atom_site_label
_atom_site_type_symbol
_atom_site_fract_x
_atom_site_fract_y
_atom_site_fract_z
_atom_site_U_iso_or_equiv
_atom_site_adp_type
_atom_site_occupancy
_atom_site_symmetry_multiplicity
_atom_site_calc_flag
_atom_site_refinement_flags
_atom_site_disorder_group
W1 W 0.90727(7) 0.13633(4) 0.82601(3) 0.0180(2) Uani 1 1 d . .
W2 W 0.95084(7) 0.27236(4) 1.00765(3) 0.0198(2) Uani 1 1 d . .
W3 W 0.90687(8) 0.27657(4) 0.79792(3) 0.0200(2) Uani 1 1 d . .
W4 W 1.17423(8) 0.20799(4) 1.03773(2) 0.0200(2) Uani 1 1 d U .
W5 W 1.17611(7) 0.33880(4) 1.01519(2) 0.0171(2) Uani 1 1 d . .
W6 W 1.13227(8) 0.07367(4) 0.85297(3) 0.0228(2) Uani 1 1 d . .
W7 W 1.35195(8) 0.31257(4) 0.94220(3) 0.0251(2) Uani 1 1 d . .
W8 W 1.00442(8) 0.17572(4) 0.73459(3) 0.0247(2) Uani 1 1 d . .
W9 W 0.88637(7) 0.31089(4) 0.90281(3) 0.0178(2) Uani 1 1 d . .
W10 W 1.37527(8) 0.14736(5) 0.86306(3) 0.0297(3) Uani 1 1 d . .
W11 W 0.89123(8) 0.17001(4) 0.93099(3) 0.0200(2) Uani 1 1 d . .
W12 W 1.12751(9) 0.34497(4) 0.80747(3) 0.0297(3) Uani 1 1 d U .
W13 W 1.10553(8) 0.38015(4) 0.91210(3) 0.0209(2) Uani 1 1 d U .
W14 W 1.35614(8) 0.18380(4) 0.96773(3) 0.0240(2) Uani 1 1 d . .
W15 W 1.37313(9) 0.27629(5) 0.83820(3) 0.0354(3) Uani 1 1 d . .
W16 W 1.11606(9) 0.10762(4) 0.95816(3) 0.0239(2) Uani 1 1 d . .
W17 W 1.22394(11) 0.24823(6) 0.74040(3) 0.0443(3) Uani 1 1 d . .
W18 W 1.23355(8) 0.11758(5) 0.76372(3) 0.0324(3) Uani 1 1 d . .
Cu1 Cu 0.8292(2) 0.21239(14) 0.62246(10) 0.0316(7) Uani 1 1 d . .
Cu2 Cu 1.3117(3) 0.0022(2) 0.68034(16) 0.0694(14) Uani 1 1 d U .
Cu3 Cu -0.0349(3) 0.05250(16) 0.06708(12) 0.0449(9) Uani 1 1 d . .
P1 P 1.1175(4) 0.24528(18) 0.93839(13) 0.0028(9) Uani 1 1 d U .
P2 P 1.1376(4) 0.20770(19) 0.82840(14) 0.0072(10) Uani 1 1 d U .
N1 N 0.9525(15) 0.2132(7) 0.6019(5) 0.017(4) Uani 1 1 d U .
N2 N 1.1216(16) 0.2143(8) 0.6006(6) 0.026(5) Uani 1 1 d U .
N3 N 0.7079(16) 0.2083(8) 0.6447(6) 0.026(5) Uani 1 1 d U .
N4 N 0.5449(15) 0.2126(7) 0.6507(6) 0.021(4) Uani 1 1 d U .
N5 N 0.6092(16) 0.0288(8) 0.6733(6) 0.025(4) Uani 1 1 d U .
N6 N 1.451(2) 0.0249(11) 0.6848(8) 0.049(7) Uani 1 1 d U .
N7 N 1.0062(16) -0.0212(9) 0.6475(8) 0.038(6) Uani 1 1 d . .
N8 N 1.174(2) -0.0188(11) 0.6619(8) 0.055(7) Uani 1 1 d U .
N9 N 0.2678(14) 0.0202(7) 0.0795(5) 0.016(4) Uani 1 1 d U .
N10 N 0.0997(17) 0.0291(8) 0.0805(6) 0.030(5) Uani 1 1 d U .
N11 N -0.1698(17) 0.0778(10) 0.0573(7) 0.040(6) Uani 1 1 d U .
N12 N -0.3360(17) 0.0819(8) 0.0569(6) 0.030(5) Uani 1 1 d U .
O1 O 1.0629(12) 0.2882(6) 0.9130(4) 0.020(3) Uani 1 1 d U .
O2 O 1.0646(12) 0.1909(6) 0.9309(4) 0.016(3) Uani 1 1 d U .
O3 O 1.2303(11) 0.2429(6) 0.9345(4) 0.015(3) Uani 1 1 d U .
O4 O 0.9568(14) 0.3775(6) 0.9061(5) 0.028(4) Uani 1 1 d U .
O5 O 1.2403(14) 0.3527(7) 0.9160(5) 0.033(4) Uani 1 1 d U .
O6 O 1.1234(18) 0.4466(7) 0.9096(6) 0.047(6) Uani 1 1 d . .
O7 O 1.1165(12) 0.3730(6) 0.9673(4) 0.017(3) Uani 1 1 d U .
O8 O 1.2187(13) 0.3898(6) 1.0449(5) 0.024(4) Uani 1 1 d U .
O9 O 1.0414(12) 0.3297(6) 1.0274(4) 0.017(3) Uani 1 1 d U .
O10 O 0.8506(15) 0.2822(8) 1.0306(5) 0.041(5) Uani 1 1 d U .
O11 O 1.0356(13) 0.2275(6) 1.0438(4) 0.019(3) Uani 1 1 d . .
O12 O 0.9120(12) 0.3082(6) 0.9609(4) 0.021(3) Uani 1 1 d U .
O13 O 0.9108(13) 0.2094(7) 0.9779(5) 0.026(4) Uani 1 1 d U .
O14 O 0.7646(14) 0.3338(7) 0.8966(5) 0.030(4) Uani 1 1 d U .
O15 O 0.7721(14) 0.1468(8) 0.9338(6) 0.038(5) Uani 1 1 d . .
O16 O 0.8689(12) 0.2374(6) 0.9068(4) 0.017(3) Uani 1 1 d U .
O17 O 0.8986(12) 0.3037(6) 0.8511(4) 0.020(3) Uani 1 1 d . .
O18 O 1.1002(13) 0.3657(6) 0.8571(5) 0.022(4) Uani 1 1 d U .
O19 O 1.2896(12) 0.3250(6) 0.9894(4) 0.021(4) Uani 1 1 d . .
O20 O 1.4494(14) 0.3594(8) 0.9517(6) 0.037(5) Uani 1 1 d . .
O21 O 1.4192(13) 0.2541(6) 0.9672(5) 0.025(4) Uani 1 1 d U .
O22 O 1.4565(14) 0.1491(7) 0.9915(5) 0.032(4) Uani 1 1 d U .
O23 O 1.2901(13) 0.2031(6) 1.0110(5) 0.023(4) Uani 1 1 d U .
O24 O 1.1238(12) 0.1495(6) 1.0068(4) 0.021(4) Uani 1 1 d . .
O25 O 1.2173(13) 0.2815(6) 1.0492(5) 0.026(4) Uani 1 1 d U .
O26 O 1.2160(13) 0.1801(7) 1.0827(5) 0.027(4) Uani 1 1 d U .
O27 O 1.1365(16) 0.0485(8) 0.9804(6) 0.042(5) Uani 1 1 d U .
O28 O 0.9697(12) 0.1136(6) 0.9546(4) 0.017(3) Uani 1 1 d U .
O29 O 0.9044(12) 0.1411(7) 0.8797(5) 0.023(4) Uani 1 1 d . .
O30 O 1.1058(14) 0.0868(6) 0.9055(4) 0.027(4) Uani 1 1 d . .
O31 O 1.3856(12) 0.1745(6) 0.9138(5) 0.022(4) Uani 1 1 d U .
O32 O 1.3821(13) 0.2896(7) 0.8940(5) 0.026(4) Uani 1 1 d U .
O33 O 1.2494(13) 0.1317(6) 0.9562(5) 0.026(4) Uani 1 1 d U .
O34 O 1.1085(12) 0.2600(6) 0.9821(4) 0.018(3) Uani 1 1 d U .
O35 O 1.1508(16) 0.0079(8) 0.8567(6) 0.043(5) Uani 1 1 d U .
O36 O 1.4775(16) 0.1066(8) 0.8683(6) 0.044(5) Uani 1 1 d U .
O37 O 1.2650(12) 0.1029(6) 0.8702(5) 0.022(4) Uani 1 1 d U .
O38 O 1.4455(14) 0.2117(9) 0.8484(6) 0.044(5) Uani 1 1 d U .
O39 O 1.4762(18) 0.3143(9) 0.8312(7) 0.052(6) Uani 1 1 d U .
O40 O 1.2591(13) 0.3249(6) 0.8311(5) 0.026(4) Uani 1 1 d U .
O41 O 1.3275(14) 0.2568(8) 0.7850(5) 0.034(4) Uani 1 1 d . .
O42 O 0.9830(14) 0.3367(7) 0.7862(5) 0.029(4) Uani 1 1 d U .
O43 O 1.1566(12) 0.3026(6) 0.7628(4) 0.021(3) Uani 1 1 d U .
O44 O 0.9494(13) 0.2387(6) 0.7561(4) 0.022(4) Uani 1 1 d U .
O45 O 1.0948(14) 0.2245(8) 0.7136(5) 0.036(4) Uani 1 1 d U .
O46 O 0.8817(11) 0.2094(6) 0.8203(4) 0.015(3) Uani 1 1 d U .
O47 O 1.0800(12) 0.2619(6) 0.8272(4) 0.018(3) Uani 1 1 d . .
O48 O 1.2473(12) 0.2125(6) 0.8491(4) 0.019(3) Uani 1 1 d U .
O49 O 1.0793(10) 0.1628(5) 0.8449(4) 0.009(3) Uani 1 1 d U .
O50 O 0.9860(12) 0.0719(6) 0.8356(5) 0.025(4) Uani 1 1 d U .
O51 O 1.1638(13) 0.0827(7) 0.8005(5) 0.027(4) Uani 1 1 d U .
O52 O 1.1461(13) 0.1917(6) 0.7846(5) 0.025(4) Uani 1 1 d U .
O53 O 1.2855(17) 0.0665(9) 0.7424(6) 0.050(5) Uani 1 1 d U .
O54 O 1.1015(13) 0.1217(7) 0.7319(5) 0.028(4) Uani 1 1 d . .
O55 O 1.2722(14) 0.1760(8) 0.7349(5) 0.037(5) Uani 1 1 d . .
O56 O 0.9138(16) 0.1631(8) 0.6938(5) 0.037(5) Uani 1 1 d . .
O57 O 1.277(2) 0.2801(10) 0.7043(6) 0.067(8) Uani 1 1 d . .
O58 O 0.7873(14) 0.2943(8) 0.7770(5) 0.035(5) Uani 1 1 d . .
O59 O 1.1538(15) 0.4056(8) 0.7886(6) 0.039(4) Uani 1 1 d U .
O60 O 1.3320(14) 0.1340(8) 0.8071(5) 0.040(5) Uani 1 1 d . .
O61 O 0.9487(11) 0.1407(6) 0.7754(4) 0.015(3) Uani 1 1 d U .
O62 O 0.7880(13) 0.1085(7) 0.8122(5) 0.030(4) Uani 1 1 d . .
K1 K 1.2714(8) -0.0624(4) 0.7792(3) 0.027(4) Uiso 0.53(2) 1 d P 1
K2 K 1.2275(11) -0.0733(5) 0.7988(4) 0.036(5) Uiso 0.47(2) 1 d P 2
C1 C 1.0463(18) 0.2176(9) 0.6227(7) 0.021(5) Uani 1 1 d U .
H1 H 1.0578 0.2224 0.6498 0.026 Uiso 1 1 calc R .
C2 C 1.072(2) 0.2096(11) 0.5621(7) 0.031(6) Uani 1 1 d U .
H2 H 1.1031 0.2071 0.5396 0.037 Uiso 1 1 calc R .
C3 C 0.969(2) 0.2094(11) 0.5637(8) 0.034(6) Uani 1 1 d U .
H3 H 0.9183 0.2070 0.5420 0.041 Uiso 1 1 calc R .
C4 C 0.615(2) 0.2065(11) 0.6271(8) 0.036(6) Uani 1 1 d U .
H4 H 0.5987 0.2013 0.6001 0.044 Uiso 1 1 calc R .
C5 C 0.697(2) 0.2165(12) 0.6846(8) 0.038(7) Uani 1 1 d U .
H5 H 0.7523 0.2194 0.7049 0.046 Uiso 1 1 calc R .
C6 C 0.597(2) 0.2195(13) 0.6896(9) 0.044(7) Uani 1 1 d U .
H6 H 0.5691 0.2248 0.7126 0.053 Uiso 1 1 calc R .
C7 C 0.4353(19) 0.2138(9) 0.6388(7) 0.023(5) Uani 1 1 d U .
C8 C 0.381(3) 0.1675(13) 0.6390(9) 0.047(8) Uani 1 1 d U .
H8 H 0.4149 0.1366 0.6484 0.057 Uiso 1 1 calc R .
C9 C 0.275(2) 0.1663(12) 0.6250(10) 0.046(8) Uani 1 1 d U .
C10 C 0.2286(19) 0.2143(9) 0.6130(7) 0.023(5) Uani 1 1 d U .
C11 C 0.2807(19) 0.2585(9) 0.6143(7) 0.022(5) Uani 1 1 d U .
H11 H 0.2447 0.2891 0.6058 0.026 Uiso 1 1 calc R .
C12 C 0.3854(18) 0.2638(10) 0.6273(7) 0.022(5) Uani 1 1 d U .
C13 C 0.449(2) 0.3145(14) 0.6297(11) 0.056(9) Uani 1 1 d . .
H13A H 0.5101 0.3086 0.6181 0.083 Uiso 1 1 calc R .
H13B H 0.4673 0.3247 0.6567 0.083 Uiso 1 1 calc R .
H13C H 0.4093 0.3424 0.6157 0.083 Uiso 1 1 calc R .
C14 C 0.218(3) 0.1151(16) 0.6248(13) 0.074(11) Uani 1 1 d U .
H14A H 0.2115 0.0995 0.5991 0.110 Uiso 1 1 calc R .
H14B H 0.1504 0.1216 0.6314 0.110 Uiso 1 1 calc R .
H14C H 0.2542 0.0913 0.6437 0.110 Uiso 1 1 calc R .
C15 C 0.504(3) 0.0643(12) 0.7082(9) 0.047(8) Uani 1 1 d . .
H15 H 0.4782 0.0857 0.7264 0.056 Uiso 1 1 calc R .
C16 C 0.598(2) 0.0651(12) 0.6996(9) 0.038(7) Uani 1 1 d U .
H16 H 0.6497 0.0882 0.7106 0.046 Uiso 1 1 calc R .
C17 C 0.524(2) 0.0000(12) 0.6665(9) 0.038(7) Uani 1 1 d . .
H17 H 0.5155 -0.0313 0.6521 0.046 Uiso 1 1 calc R .
C18 C 0.706(2) 0.0127(10) 0.6632(7) 0.028(6) Uani 1 1 d U .
C19 C 0.746(2) -0.0367(10) 0.6707(8) 0.031(6) Uani 1 1 d U .
C20 C 0.842(2) -0.0490(11) 0.6647(8) 0.031(6) Uani 1 1 d . .
H20 H 0.8685 -0.0831 0.6696 0.037 Uiso 1 1 calc R .
C21 C 0.9022(16) -0.0087(8) 0.6509(6) 0.014(4) Uani 1 1 d U .
C22 C 0.860(2) 0.0411(10) 0.6394(9) 0.036(7) Uani 1 1 d . .
C23 C 0.920(2) 0.0803(11) 0.6201(8) 0.034(6) Uani 1 1 d U .
H23A H 0.8767 0.1093 0.6102 0.051 Uiso 1 1 calc R .
H23B H 0.9475 0.0636 0.5987 0.051 Uiso 1 1 calc R .
H23C H 0.9761 0.0934 0.6388 0.051 Uiso 1 1 calc R .
C24 C 0.679(2) -0.0825(12) 0.6878(8) 0.040(7) Uani 1 1 d . .
H24A H 0.6443 -0.1033 0.6665 0.060 Uiso 1 1 calc R .
H24B H 0.6289 -0.0665 0.7019 0.060 Uiso 1 1 calc R .
H24C H 0.7234 -0.1050 0.7053 0.060 Uiso 1 1 calc R .
C25 C 1.084(3) 0.0038(14) 0.6705(10) 0.054(9) Uani 1 1 d U .
H25 H 1.0784 0.0308 0.6885 0.065 Uiso 1 1 calc R .
C26 C 1.042(3) -0.0591(14) 0.6265(10) 0.053(8) Uani 1 1 d U .
H26 H 1.0043 -0.0816 0.6084 0.063 Uiso 1 1 calc R .
C27 C 1.154(4) -0.0583(18) 0.6375(13) 0.081(10) Uani 1 1 d U .
H27 H 1.2010 -0.0814 0.6289 0.097 Uiso 1 1 calc R .
C28 C 0.498(2) 0.1029(11) 0.0810(9) 0.039(7) Uani 1 1 d . .
C29 C 0.5601(17) 0.0658(9) 0.0645(7) 0.018(5) Uani 1 1 d U .
C30 C 0.530(2) 0.0147(10) 0.0533(8) 0.031(6) Uani 1 1 d U .
H30 H 0.5755 -0.0083 0.0433 0.037 Uiso 1 1 calc R .
C31 C 0.435(2) -0.0008(11) 0.0572(9) 0.038(7) Uani 1 1 d . .
C32 C 0.3713(16) 0.0351(8) 0.0732(6) 0.012(4) Uani 1 1 d U .
C33 C 0.4002(19) 0.0859(10) 0.0846(7) 0.026(5) Uani 1 1 d U .
H33 H 0.3544 0.1085 0.0946 0.031 Uiso 1 1 calc R .
C34 C 0.536(3) 0.1564(14) 0.0956(11) 0.058(9) Uani 1 1 d U .
H34A H 0.5817 0.1524 0.1198 0.087 Uiso 1 1 calc R .
H34B H 0.4784 0.1780 0.1000 0.087 Uiso 1 1 calc R .
H34C H 0.5712 0.1729 0.0764 0.087 Uiso 1 1 calc R .
C35 C 0.394(3) -0.0573(13) 0.0451(9) 0.050(8) Uani 1 1 d . .
H35A H 0.4289 -0.0707 0.0245 0.075 Uiso 1 1 calc R .
H35B H 0.3215 -0.0555 0.0359 0.075 Uiso 1 1 calc R .
H35C H 0.4061 -0.0806 0.0674 0.075 Uiso 1 1 calc R .
C36 C 0.1831(19) 0.0493(10) 0.0690(7) 0.023(5) Uani 1 1 d U .
H36 H 0.1830 0.0808 0.0549 0.028 Uiso 1 1 calc R .
C37 C 0.234(2) -0.0212(10) 0.0993(7) 0.026(5) Uani 1 1 d U .
H37 H 0.2753 -0.0488 0.1103 0.031 Uiso 1 1 calc R .
C38 C 0.130(2) -0.0171(11) 0.1012(8) 0.038(7) Uani 1 1 d U .
H38 H 0.0898 -0.0401 0.1135 0.045 Uiso 1 1 calc R .
C39 C -0.251(2) 0.0547(10) 0.0713(7) 0.029(6) Uani 1 1 d U .
H39 H -0.2475 0.0254 0.0878 0.035 Uiso 1 1 calc R .
C40 C -0.3054(19) 0.1251(11) 0.0379(8) 0.031(6) Uani 1 1 d . .
H40 H -0.3487 0.1522 0.0272 0.038 Uiso 1 1 calc R .
C41 C -0.206(2) 0.1231(11) 0.0369(8) 0.032(6) Uani 1 1 d U .
H41 H -0.1670 0.1473 0.0248 0.038 Uiso 1 1 calc R .
C42 C 0.7642(19) 0.0522(11) 0.6458(7) 0.029(6) Uani 1 1 d U .
H42 H 0.7356 0.0852 0.6390 0.035 Uiso 1 1 calc R .

loop_
_atom_site_aniso_label
_atom_site_aniso_U_11
_atom_site_aniso_U_22
_atom_site_aniso_U_33
_atom_site_aniso_U_23
_atom_site_aniso_U_13
_atom_site_aniso_U_12
W1 0.0179(5) 0.0192(5) 0.0152(4) -0.0028(4) -0.0034(4) -0.0024(4)
W2 0.0167(5) 0.0328(5) 0.0102(4) -0.0022(4) 0.0033(4) 0.0008(4)
W3 0.0240(5) 0.0231(5) 0.0107(4) 0.0015(4) -0.0046(4) 0.0048(4)
W4 0.0283(6) 0.0226(5) 0.0073(4) 0.0011(3) -0.0033(4) 0.0068(4)
W5 0.0187(5) 0.0209(5) 0.0105(4) -0.0045(3) -0.0014(3) 0.0009(4)
W6 0.0251(6) 0.0196(5) 0.0215(5) -0.0057(4) -0.0037(4) 0.0054(4)
W7 0.0134(5) 0.0394(6) 0.0224(5) -0.0088(4) 0.0019(4) -0.0087(4)
W8 0.0291(6) 0.0369(6) 0.0066(4) -0.0041(4) -0.0024(4) 0.0033(5)
W9 0.0132(5) 0.0257(5) 0.0127(4) -0.0010(4) -0.0041(3) 0.0071(4)
W10 0.0147(5) 0.0525(7) 0.0208(5) -0.0162(5) -0.0007(4) 0.0065(5)
W11 0.0195(5) 0.0230(5) 0.0182(5) -0.0004(4) 0.0046(4) -0.0091(4)
W12 0.0463(7) 0.0296(6) 0.0122(4) 0.0073(4) 0.0013(4) -0.0152(5)
W13 0.0298(6) 0.0153(4) 0.0158(4) 0.0032(4) -0.0028(4) -0.0036(4)
W14 0.0160(5) 0.0383(6) 0.0147(4) -0.0069(4) -0.0074(4) 0.0123(4)
W15 0.0256(6) 0.0571(8) 0.0262(5) -0.0129(5) 0.0132(5) -0.0181(5)
W16 0.0402(6) 0.0131(4) 0.0161(5) 0.0031(4) -0.0040(4) 0.0028(4)
W17 0.0607(9) 0.0626(8) 0.0134(5) -0.0086(5) 0.0184(5) -0.0266(7)
W18 0.0237(6) 0.0557(7) 0.0177(5) -0.0172(5) 0.0022(4) 0.0055(5)
Cu1 0.0072(15) 0.0449(19) 0.0432(19) 0.0064(15) 0.0053(13) -0.0011(13)
Cu2 0.018(2) 0.085(3) 0.108(4) 0.033(3) 0.015(2) 0.010(2)
Cu3 0.0105(17) 0.056(2) 0.067(3) 0.009(2) 0.0007(16) 0.0026(16)
P1 0.0028(12) 0.0033(12) 0.0022(12) 0.0004(9) 0.0000(9) 0.0006(9)
P2 0.0069(13) 0.0077(13) 0.0073(12) 0.0002(9) 0.0019(9) -0.0006(9)
N1 0.017(4) 0.018(4) 0.017(4) 0.0002(10) 0.0025(12) 0.0001(10)
N2 0.025(5) 0.026(5) 0.025(5) 0.0000(10) 0.0037(12) 0.0000(10)
N3 0.026(5) 0.027(5) 0.026(5) 0.0000(10) 0.0042(12) -0.0001(10)
N4 0.020(4) 0.021(4) 0.021(4) 0.0003(10) 0.0029(12) 0.0000(10)
N5 0.024(5) 0.025(5) 0.025(5) -0.0002(10) 0.0036(12) 0.0000(10)
N6 0.049(7) 0.049(7) 0.049(7) 0.0001(10) 0.0071(14) 0.0000(10)
N7 0.014(12) 0.044(14) 0.059(16) -0.010(12) 0.013(11) 0.000(10)
N8 0.055(7) 0.055(7) 0.056(7) 0.0000(10) 0.0082(14) 0.0002(10)
N9 0.016(4) 0.016(4) 0.016(4) 0.0002(10) 0.0024(12) 0.0001(10)
N10 0.030(5) 0.030(5) 0.030(5) 0.0001(10) 0.0044(12) 0.0003(10)
N11 0.020(11) 0.056(13) 0.047(12) 0.015(10) 0.010(9) 0.007(10)
N12 0.026(8) 0.029(8) 0.032(8) 0.003(7) -0.002(7) -0.005(7)
O1 0.020(3) 0.020(3) 0.019(3) -0.0002(10) 0.0028(11) -0.0001(10)
O2 0.016(3) 0.016(3) 0.016(3) 0.0003(10) 0.0021(11) 0.0000(10)
O3 0.015(3) 0.015(3) 0.015(3) 0.0000(10) 0.0017(11) -0.0002(10)
O4 0.038(7) 0.025(9) 0.021(8) 0.006(7) 0.005(8) 0.006(8)
O5 0.033(4) 0.033(4) 0.033(4) 0.0000(10) 0.0048(12) -0.0002(10)
O6 0.073(16) 0.026(10) 0.034(11) 0.002(8) -0.020(10) -0.001(10)
O7 0.018(3) 0.017(3) 0.017(3) 0.0003(10) 0.0026(11) -0.0001(10)
O8 0.024(4) 0.024(4) 0.024(4) -0.0002(10) 0.0034(11) 0.0000(10)
O9 0.017(3) 0.016(3) 0.016(3) -0.0004(10) 0.0024(11) 0.0003(10)
O10 0.041(8) 0.058(9) 0.026(7) 0.001(7) 0.011(7) -0.004(7)
O11 0.031(10) 0.018(8) 0.012(7) 0.004(6) 0.012(7) -0.004(7)
O12 0.021(4) 0.021(4) 0.021(4) 0.0001(10) 0.0026(11) 0.0004(10)
O13 0.027(4) 0.027(4) 0.026(4) -0.0001(10) 0.0039(11) -0.0002(10)
O14 0.030(4) 0.030(4) 0.030(4) -0.0001(10) 0.0043(12) 0.0002(10)
O15 0.028(11) 0.047(12) 0.046(11) -0.021(9) 0.024(9) -0.024(9)
O16 0.017(3) 0.017(3) 0.016(3) -0.0002(10) 0.0024(11) 0.0000(10)
O17 0.021(9) 0.020(8) 0.019(8) 0.004(7) 0.003(7) 0.005(7)
O18 0.022(4) 0.022(4) 0.022(4) 0.0004(10) 0.0034(11) -0.0001(10)
O19 0.022(9) 0.025(9) 0.016(8) -0.015(7) -0.001(7) -0.003(7)
O20 0.020(10) 0.045(12) 0.045(11) -0.006(9) -0.002(8) -0.007(9)
O21 0.025(4) 0.025(4) 0.024(4) -0.0004(10) 0.0033(11) 0.0001(10)
O22 0.032(4) 0.032(4) 0.032(4) 0.0000(10) 0.0047(12) 0.0006(10)
O23 0.023(4) 0.024(4) 0.023(4) -0.0002(10) 0.0032(11) 0.0003(10)
O24 0.022(9) 0.022(8) 0.014(8) 0.002(6) -0.008(7) -0.002(7)
O25 0.026(4) 0.026(4) 0.026(4) 0.0002(10) 0.0034(11) 0.0000(10)
O26 0.027(4) 0.027(4) 0.026(4) 0.0003(10) 0.0039(11) 0.0001(10)
O27 0.042(5) 0.042(5) 0.042(5) 0.0002(10) 0.0061(12) 0.0002(10)
O28 0.017(3) 0.017(3) 0.017(3) 0.0002(10) 0.0026(11) -0.0003(10)
O29 0.016(9) 0.032(9) 0.021(8) -0.007(7) 0.005(7) -0.010(7)
O30 0.043(11) 0.021(9) 0.014(8) -0.007(7) -0.008(7) 0.008(8)
O31 0.021(4) 0.022(4) 0.022(4) -0.0005(10) 0.0030(11) 0.0002(10)
O32 0.019(7) 0.038(7) 0.022(7) -0.002(6) 0.010(6) 0.002(6)
O33 0.026(4) 0.025(4) 0.025(4) -0.0002(10) 0.0035(11) 0.0004(10)
O34 0.018(3) 0.018(3) 0.018(3) 0.0000(10) 0.0026(11) 0.0000(10)
O35 0.043(5) 0.042(5) 0.043(5) -0.0002(10) 0.0060(12) -0.0002(10)
O36 0.044(5) 0.044(5) 0.044(5) -0.0004(10) 0.0066(12) 0.0003(10)
O37 0.022(4) 0.022(4) 0.022(4) -0.0003(10) 0.0031(11) 0.0004(10)
O38 0.024(9) 0.074(12) 0.035(10) -0.009(9) 0.011(8) -0.012(9)
O39 0.052(6) 0.052(6) 0.052(6) 0.0002(10) 0.0079(13) -0.0003(10)
O40 0.026(4) 0.026(4) 0.026(4) 0.0001(10) 0.0039(11) -0.0003(10)
O41 0.034(11) 0.049(12) 0.015(8) -0.004(8) -0.004(8) -0.017(9)
O42 0.029(4) 0.029(4) 0.029(4) -0.0002(10) 0.0042(12) 0.0001(10)
O43 0.021(4) 0.021(4) 0.021(4) -0.0001(10) 0.0033(11) -0.0004(10)
O44 0.025(7) 0.026(7) 0.014(6) -0.002(5) 0.002(6) 0.011(6)
O45 0.032(8) 0.042(8) 0.037(8) -0.009(7) 0.016(7) 0.006(7)
O46 0.015(3) 0.015(3) 0.015(3) -0.0001(10) 0.0025(11) -0.0002(10)
O47 0.019(9) 0.025(8) 0.013(7) -0.006(6) 0.009(6) -0.002(7)
O48 0.019(3) 0.019(3) 0.019(3) -0.0003(10) 0.0026(11) -0.0001(10)
O49 0.009(3) 0.009(3) 0.009(3) -0.0002(10) 0.0016(11) 0.0001(10)
O50 0.017(7) 0.022(7) 0.034(7) 0.004(6) -0.004(6) 0.001(6)
O51 0.026(4) 0.027(4) 0.027(4) -0.0003(10) 0.0037(11) 0.0000(10)
O52 0.025(4) 0.025(4) 0.025(4) -0.0005(10) 0.0040(11) 0.0003(10)
O53 0.050(6) 0.051(6) 0.050(6) -0.001(2) 0.007(2) 0.001(2)
O54 0.016(9) 0.026(9) 0.038(10) 0.013(8) -0.008(7) 0.002(7)
O55 0.027(10) 0.066(13) 0.019(9) -0.017(9) 0.010(8) -0.019(10)
O56 0.050(13) 0.042(11) 0.019(9) 0.009(8) 0.007(8) 0.013(10)
O57 0.11(2) 0.075(17) 0.026(11) -0.021(11) 0.027(12) -0.028(16)
O58 0.031(11) 0.045(11) 0.023(9) -0.002(8) -0.012(8) 0.019(9)
O59 0.040(4) 0.039(4) 0.039(4) 0.0004(10) 0.0055(12) -0.0003(10)
O60 0.021(10) 0.062(13) 0.034(10) -0.026(10) -0.006(8) 0.004(9)
O61 0.015(4) 0.016(4) 0.014(4) -0.0003(19) 0.002(2) -0.0009(19)
O62 0.024(10) 0.027(9) 0.035(10) -0.004(8) -0.010(8) -0.010(8)
C1 0.019(9) 0.025(8) 0.018(8) -0.001(7) -0.003(7) 0.000(7)
C2 0.027(9) 0.044(10) 0.023(9) -0.003(8) 0.005(7) -0.001(8)
C3 0.028(10) 0.043(10) 0.032(9) 0.005(8) 0.007(8) 0.008(8)
C4 0.034(10) 0.044(10) 0.030(9) 0.004(8) -0.002(8) 0.003(8)
C5 0.032(10) 0.051(10) 0.032(10) -0.001(8) 0.006(8) -0.001(8)
C6 0.029(13) 0.067(16) 0.038(13) -0.012(12) 0.009(11) 0.006(12)
C7 0.023(5) 0.023(5) 0.023(5) 0.0001(10) 0.0034(13) 0.0001(10)
C8 0.047(8) 0.047(8) 0.047(8) 0.0002(10) 0.0069(15) 0.0001(10)
C9 0.041(11) 0.042(10) 0.055(11) 0.011(8) 0.003(8) 0.006(8)
C10 0.022(9) 0.024(8) 0.022(8) -0.010(7) 0.004(7) 0.000(7)
C11 0.021(5) 0.022(5) 0.021(5) 0.0001(10) 0.0030(12) 0.0002(10)
C12 0.011(8) 0.037(9) 0.018(8) 0.002(7) 0.000(7) -0.008(7)
C13 0.034(19) 0.06(2) 0.07(2) -0.005(18) -0.016(16) 0.008(16)
C14 0.066(14) 0.068(14) 0.084(14) 0.005(9) 0.000(9) -0.004(9)
C15 0.05(2) 0.039(17) 0.051(19) -0.009(15) 0.006(15) 0.021(15)
C16 0.031(10) 0.040(10) 0.044(10) -0.005(8) 0.004(8) 0.001(8)
C17 0.020(15) 0.042(17) 0.055(18) -0.002(14) 0.011(13) -0.014(13)
C18 0.032(9) 0.025(9) 0.029(9) -0.003(7) 0.012(8) -0.012(8)
C19 0.030(10) 0.029(9) 0.034(9) 0.004(8) 0.003(8) -0.008(8)
C20 0.030(15) 0.030(14) 0.034(14) 0.003(12) 0.015(12) -0.001(12)
C21 0.005(8) 0.016(8) 0.020(8) -0.007(7) 0.006(6) -0.001(6)
C22 0.034(16) 0.024(14) 0.052(18) -0.020(13) 0.019(14) -0.013(12)
C23 0.027(10) 0.034(9) 0.043(10) 0.012(8) 0.011(8) 0.007(8)
C24 0.035(17) 0.050(18) 0.034(15) 0.003(13) 0.002(13) -0.026(14)
C25 0.055(12) 0.057(12) 0.052(11) -0.004(9) 0.014(9) 0.009(9)
C26 0.044(11) 0.059(12) 0.057(11) -0.011(9) 0.013(9) 0.011(9)
C27 0.082(14) 0.080(12) 0.080(13) -0.015(9) 0.012(9) 0.001(9)
C28 0.030(16) 0.039(16) 0.056(19) 0.001(14) 0.028(14) -0.003(13)
C29 0.012(8) 0.016(8) 0.027(8) -0.005(7) 0.000(7) -0.002(7)
C30 0.023(9) 0.029(9) 0.040(9) -0.002(8) 0.000(8) 0.006(8)
C31 0.024(15) 0.038(16) 0.054(18) 0.007(14) 0.013(13) 0.009(13)
C32 0.012(4) 0.012(4) 0.012(4) 0.0003(10) 0.0017(12) 0.0000(10)
C33 0.024(9) 0.030(9) 0.026(9) 0.002(7) 0.010(7) 0.003(7)
C34 0.058(9) 0.058(9) 0.058(9) -0.0001(10) 0.0085(16) -0.0001(10)
C35 0.06(2) 0.048(19) 0.044(18) 0.003(15) 0.009(16) -0.004(17)
C36 0.023(5) 0.023(5) 0.023(5) 0.0002(10) 0.0033(13) -0.0002(10)
C37 0.026(5) 0.026(5) 0.026(5) 0.0002(10) 0.0038(13) 0.0001(10)
C38 0.037(7) 0.038(7) 0.038(7) 0.0001(10) 0.0055(14) -0.0001(10)
C39 0.029(6) 0.029(6) 0.029(6) 0.0001(10) 0.0042(13) 0.0002(10)
C40 0.013(13) 0.042(16) 0.040(15) 0.017(13) 0.005(11) -0.005(11)
C41 0.032(6) 0.032(6) 0.032(6) 0.0000(10) 0.0046(13) -0.0002(10)
C42 0.020(9) 0.032(9) 0.034(9) -0.002(8) 0.002(7) -0.001(8)

loop_
_atom_type_symbol
_atom_type_description
_atom_type_scat_dispersion_real
_atom_type_scat_dispersion_imag
_atom_type_scat_source
C C 0.0033 0.0016 'International Tables Vol C Tables 4.2.6.8 and 6.1.1.4'
H H 0.0000 0.0000 'International Tables Vol C Tables 4.2.6.8 and 6.1.1.4'
N N 0.0061 0.0033 'International Tables Vol C Tables 4.2.6.8 and 6.1.1.4'
O O 0.0106 0.0060 'International Tables Vol C Tables 4.2.6.8 and 6.1.1.4'
P P 0.1023 0.0942 'International Tables Vol C Tables 4.2.6.8 and 6.1.1.4'
Cu Cu 0.3201 1.2651 'International Tables Vol C Tables 4.2.6.8 and 6.1.1.4'
W W -0.8490 6.8722 'International Tables Vol C Tables 4.2.6.8 and 6.1.1.4'
K K 0.2009 0.2494 'International Tables Vol C Tables 4.2.6.8 and 6.1.1.4'

loop_
_geom_angle_atom_site_label_1
_geom_angle_atom_site_label_2
_geom_angle_atom_site_label_3
_geom_angle
_geom_angle_site_symmetry_1
_geom_angle_site_symmetry_3
O62 W1 O29 98.7(8) . .
O62 W1 O46 103.2(7) . .
O29 W1 O46 90.6(7) . .
O62 W1 O61 98.2(7) . .
O29 W1 O61 163.1(7) . .
O46 W1 O61 85.3(6) . .
O62 W1 O50 98.5(8) . .
O29 W1 O50 88.5(7) . .
O46 W1 O50 158.1(7) . .
O61 W1 O50 89.2(7) . .
O62 W1 O49 172.3(7) . .
O29 W1 O49 82.3(6) . .
O46 W1 O49 84.3(6) . .
O61 W1 O49 81.0(5) . .
O50 W1 O49 73.9(6) . .
O10 W2 O12 101.8(8) . .
O10 W2 O13 101.7(9) . .
O12 W2 O13 85.5(7) . .
O10 W2 O11 101.9(8) . .
O12 W2 O11 156.1(7) . .
O13 W2 O11 86.9(7) . .
O10 W2 O9 102.3(8) . .
O12 W2 O9 91.0(7) . .
O13 W2 O9 155.9(7) . .
O11 W2 O9 86.7(6) . .
O10 W2 O34 172.9(8) . .
O12 W2 O34 83.6(6) . .
O13 W2 O34 83.2(6) . .
O11 W2 O34 73.0(6) . .
O9 W2 O34 72.8(6) . .
O58 W3 O44 99.8(8) . .
O58 W3 O42 100.7(9) . .
O44 W3 O42 91.1(7) . .
O58 W3 O46 101.6(8) . .
O44 W3 O46 86.9(7) . .
O42 W3 O46 157.6(7) . .
O58 W3 O17 97.4(7) . .
O44 W3 O17 161.8(6) . .
O42 W3 O17 91.3(7) . .
O46 W3 O17 84.1(6) . .
O58 W3 O47 173.5(8) . .
O44 W3 O47 82.6(6) . .
O42 W3 O47 73.2(7) . .
O46 W3 O47 84.5(6) . .
O17 W3 O47 80.9(6) . .
O26 W4 O24 103.2(7) . .
O26 W4 O23 103.7(8) . .
O24 W4 O23 85.2(7) . .
O26 W4 O11 100.9(7) . .
O24 W4 O11 90.1(7) . .
O23 W4 O11 155.4(6) . .
O26 W4 O25 99.3(8) . .
O24 W4 O25 157.2(7) . .
O23 W4 O25 85.9(7) . .
O11 W4 O25 89.2(7) . .
O26 W4 O34 169.6(7) . .
O24 W4 O34 85.4(6) . .
O23 W4 O34 82.5(6) . .
O11 W4 O34 73.0(6) . .
O25 W4 O34 72.6(6) . .
O8 W5 O25 99.7(7) . .
O8 W5 O19 102.2(7) . .
O25 W5 O19 88.6(7) . .
O8 W5 O9 101.3(7) . .
O25 W5 O9 87.9(7) . .
O19 W5 O9 156.5(6) . .
O8 W5 O7 103.6(7) . .
O25 W5 O7 156.7(7) . .
O19 W5 O7 86.1(7) . .
O9 W5 O7 88.1(6) . .
O8 W5 O34 171.0(6) . .
O25 W5 O34 73.3(6) . .
O19 W5 O34 83.6(6) . .
O9 W5 O34 73.2(6) . .
O7 W5 O34 83.6(6) . .
O35 W6 O37 104.0(9) . .
O35 W6 O51 98.0(8) . .
O37 W6 O51 86.1(7) . .
O35 W6 O30 98.2(8) . .
O37 W6 O30 85.7(7) . .
O51 W6 O30 163.2(7) . .
O35 W6 O50 97.3(9) . .
O37 W6 O50 158.5(7) . .
O51 W6 O50 93.1(7) . .
O30 W6 O50 89.2(7) . .
O35 W6 O49 171.2(8) . .
O37 W6 O49 84.8(6) . .
O51 W6 O49 82.9(6) . .
O30 W6 O49 81.7(6) . .
O50 W6 O49 73.8(6) . .
O20 W7 O32 97.6(8) . .
O20 W7 O21 99.4(8) . .
O32 W7 O21 91.0(7) . .
O20 W7 O5 103.0(8) . .
O32 W7 O5 89.7(8) . .
O21 W7 O5 157.3(8) . .
O20 W7 O19 97.0(8) . .
O32 W7 O19 165.3(7) . .
O21 W7 O19 88.4(7) . .
O5 W7 O19 85.3(7) . .
O20 W7 O3 173.7(7) . .
O32 W7 O3 84.1(6) . .
O21 W7 O3 74.4(6) . .
O5 W7 O3 83.1(7) . .
O19 W7 O3 81.5(6) . .
O56 W8 O54 102.7(8) . .
O56 W8 O61 102.7(8) . .
O54 W8 O61 92.2(7) . .
O56 W8 O45 101.7(9) . .
O54 W8 O45 89.0(8) . .
O61 W8 O45 154.7(7) . .
O56 W8 O44 102.1(8) . .
O54 W8 O44 155.2(7) . .
O61 W8 O44 83.8(6) . .
O45 W8 O44 84.6(7) . .
O56 W8 O52 172.0(7) . .
O54 W8 O52 72.1(7) . .
O61 W8 O52 83.7(6) . .
O45 W8 O52 72.6(7) . .
O44 W8 O52 83.2(6) . .
O14 W9 O17 97.3(8) . .
O14 W9 O16 102.9(8) . .
O17 W9 O16 90.2(7) . .
O14 W9 O4 98.6(8) . .
O17 W9 O4 92.0(7) . .
O16 W9 O4 157.9(7) . .
O14 W9 O12 99.1(7) . .
O17 W9 O12 163.4(7) . .
O16 W9 O12 84.0(6) . .
O4 W9 O12 87.8(7) . .
O14 W9 O1 173.9(7) . .
O17 W9 O1 84.0(6) . .
O16 W9 O1 83.0(6) . .
O4 W9 O1 75.4(6) . .
O12 W9 O1 79.9(6) . .
O36 W10 O31 100.2(9) . .
O36 W10 O37 104.0(9) . .
O31 W10 O37 92.8(7) . .
O36 W10 O38 97.7(9) . .
O31 W10 O38 88.0(7) . .
O37 W10 O38 157.8(8) . .
O36 W10 O60 96.4(9) . .
O31 W10 O60 163.2(7) . .
O37 W10 O60 84.6(8) . .
O38 W10 O60 88.2(8) . .
O36 W10 O48 170.7(8) . .
O31 W10 O48 83.4(6) . .
O37 W10 O48 84.2(6) . .
O38 W10 O48 73.8(7) . .
O60 W10 O48 79.8(7) . .
O15 W11 O28 99.7(9) . .
O15 W11 O13 98.4(8) . .
O28 W11 O13 91.8(7) . .
O15 W11 O16 104.5(9) . .
O28 W11 O16 155.8(7) . .
O13 W11 O16 84.0(7) . .
O15 W11 O29 97.4(8) . .
O28 W11 O29 89.5(7) . .
O13 W11 O29 163.7(7) . .
O16 W11 O29 88.1(7) . .
O15 W11 O2 172.0(8) . .
O28 W11 O2 72.3(6) . .
O13 W11 O2 82.6(6) . .
O16 W11 O2 83.5(6) . .
O29 W11 O2 82.3(6) . .
O59 W12 O18 100.0(8) . .
O59 W12 O40 100.4(8) . .
O18 W12 O40 88.2(7) . .
O59 W12 O42 101.2(8) . .
O18 W12 O42 93.7(7) . .
O40 W12 O42 157.7(7) . .
O59 W12 O43 96.6(8) . .
O18 W12 O43 163.0(7) . .
O40 W12 O43 85.3(7) . .
O42 W12 O43 86.5(7) . .
O59 W12 O47 174.1(8) . .
O18 W12 O47 83.7(6) . .
O40 W12 O47 84.3(6) . .
O42 W12 O47 73.9(6) . .
O43 W12 O47 80.1(6) . .
O6 W13 O7 98.9(8) . .
O6 W13 O5 103.3(10) . .
O7 W13 O5 87.7(7) . .
O6 W13 O18 97.0(8) . .
O7 W13 O18 163.5(6) . .
O5 W13 O18 84.2(7) . .
O6 W13 O4 100.0(9) . .
O7 W13 O4 91.8(7) . .
O5 W13 O4 156.4(7) . .
O18 W13 O4 89.9(7) . .
O6 W13 O1 174.3(8) . .
O7 W13 O1 83.0(6) . .
O5 W13 O1 82.1(7) . .
O18 W13 O1 81.6(6) . .
O4 W13 O1 74.5(6) . .
O22 W14 O23 99.7(8) . .
O22 W14 O33 104.0(8) . .
O23 W14 O33 86.2(7) . .
O22 W14 O21 99.8(8) . .
O23 W14 O21 91.0(7) . .
O33 W14 O21 156.2(7) . .
O22 W14 O31 98.5(8) . .
O23 W14 O31 161.8(7) . .
O33 W14 O31 87.9(7) . .
O21 W14 O31 87.5(7) . .
O22 W14 O3 172.1(7) . .
O23 W14 O3 81.4(6) . .
O33 W14 O3 83.9(6) . .
O21 W14 O3 72.3(6) . .
O31 W14 O3 80.9(6) . .
O39 W15 O38 96.9(10) . .
O39 W15 O41 98.9(9) . .
O38 W15 O41 92.0(8) . .
O39 W15 O40 104.2(9) . .
O38 W15 O40 158.9(8) . .
O41 W15 O40 84.9(8) . .
O39 W15 O32 96.2(9) . .
O38 W15 O32 90.6(8) . .
O41 W15 O32 164.2(7) . .
O40 W15 O32 87.1(7) . .
O39 W15 O48 171.3(9) . .
O38 W15 O48 74.4(7) . .
O41 W15 O48 81.3(7) . .
O40 W15 O48 84.5(6) . .
O32 W15 O48 84.4(6) . .
O27 W16 O33 102.5(9) . .
O27 W16 O30 100.1(8) . .
O33 W16 O30 89.5(8) . .
O27 W16 O28 101.0(8) . .
O33 W16 O28 155.8(7) . .
O30 W16 O28 91.8(7) . .
O27 W16 O24 96.0(8) . .
O33 W16 O24 85.7(7) . .
O30 W16 O24 163.9(7) . .
O28 W16 O24 86.5(6) . .
O27 W16 O2 171.6(8) . .
O33 W16 O2 85.0(6) . .
O30 W16 O2 83.7(6) . .
O28 W16 O2 71.2(6) . .
O24 W16 O2 80.6(6) . .
O57 W17 O43 102.9(10) . .
O57 W17 O45 102.9(10) . .
O43 W17 O45 89.3(7) . .
O57 W17 O41 102.3(10) . .
O43 W17 O41 84.9(8) . .
O45 W17 O41 154.8(8) . .
O57 W17 O55 101.2(10) . .
O43 W17 O55 155.8(7) . .
O45 W17 O55 86.5(8) . .
O41 W17 O55 88.8(8) . .
O57 W17 O52 171.2(8) . .
O43 W17 O52 84.4(6) . .
O45 W17 O52 71.9(7) . .
O41 W17 O52 83.1(7) . .
O55 W17 O52 71.6(6) . .
O53 W18 O60 103.9(10) . .
O53 W18 O55 102.2(9) . .
O60 W18 O55 92.2(9) . .
O53 W18 O51 101.9(9) . .
O60 W18 O51 85.2(8) . .
O55 W18 O51 155.8(8) . .
O53 W18 O54 100.7(9) . .
O60 W18 O54 155.0(8) . .
O55 W18 O54 87.1(8) . .
O51 W18 O54 85.4(7) . .
O53 W18 O52 171.6(9) . .
O60 W18 O52 83.9(7) . .
O55 W18 O52 73.9(7) . .
O51 W18 O52 81.9(6) . .
O54 W18 O52 71.9(7) . .
N1 Cu1 N3 176.9(9) . .
N6 Cu2 N8 165.3(12) . .
N6 Cu2 K1 108.1(8) . .
N8 Cu2 K1 86.0(9) . .
N10 Cu3 N11 175.9(11) . .
O3 P1 O1 111.7(9) . .
O3 P1 O2 112.0(8) . .
O1 P1 O2 112.1(9) . .
O3 P1 O34 107.9(8) . .
O1 P1 O34 106.8(8) . .
O2 P1 O34 105.9(8) . .
O48 P2 O49 112.3(8) . .
O48 P2 O47 111.6(9) . .
O49 P2 O47 113.1(8) . .
O48 P2 O52 105.9(9) . .
O49 P2 O52 106.0(8) . .
O47 P2 O52 107.4(8) . .
C1 N1 C3 105(2) . .
C1 N1 Cu1 125.6(16) . .
C3 N1 Cu1 129.6(18) . .
C1 N2 C2 105(2) . .
C1 N2 C10 128(2) . 1_655
C2 N2 C10 126(2) . 1_655
C4 N3 C5 104(2) . .
C4 N3 Cu1 128.1(19) . .
C5 N3 Cu1 126.8(18) . .
C4 N4 C6 108(2) . .
C4 N4 C7 126(2) . .
C6 N4 C7 126(2) . .
C16 N5 C17 109(2) . .
C16 N5 C18 124(2) . .
C17 N5 C18 124(2) . .
C17 N6 C15 105(3) 1_655 1_655
C17 N6 Cu2 124(2) 1_655 .
C15 N6 Cu2 131(2) 1_655 .
C26 N7 C25 111(3) . .
C26 N7 C21 129(3) . .
C25 N7 C21 120(2) . .
C27 N8 C25 111(3) . .
C27 N8 Cu2 121(3) . .
C25 N8 Cu2 128(2) . .
C36 N9 C37 103(2) . .
C36 N9 C32 125.3(19) . .
C37 N9 C32 130.9(19) . .
C36 N10 C38 106(2) . .
C36 N10 Cu3 127.3(18) . .
C38 N10 Cu3 125.8(19) . .
C39 N11 C41 108(2) . .
C39 N11 Cu3 124.2(19) . .
C41 N11 Cu3 128.0(19) . .
C39 N12 C40 107(2) . .
C39 N12 C29 122(2) . 1_455
C40 N12 C29 130(2) . 1_455
P1 O1 W9 129.3(9) . .
P1 O1 W13 127.8(9) . .
W9 O1 W13 89.5(5) . .
P1 O2 W11 128.1(8) . .
P1 O2 W16 129.0(9) . .
W11 O2 W16 91.2(5) . .
P1 O3 W7 128.1(8) . .
P1 O3 W14 127.2(8) . .
W7 O3 W14 90.0(5) . .
W9 O4 W13 120.6(9) . .
W7 O5 W13 151.9(10) . .
W13 O7 W5 149.8(9) . .
W5 O9 W2 124.1(8) . .
W2 O11 W4 123.3(7) . .
W2 O12 W9 151.5(9) . .
W11 O13 W2 152.4(10) . .
W9 O16 W11 154.9(9) . .
W9 O17 W3 165.3(9) . .
W12 O18 W13 165.8(10) . .
W5 O19 W7 152.1(9) . .
W7 O21 W14 123.2(9) . .
W14 O23 W4 153.1(10) . .
W4 O24 W16 150.6(9) . .
W5 O25 W4 123.4(9) . .
W11 O28 W16 124.9(8) . .
W1 O29 W11 161.2(10) . .
W16 O30 W6 164.3(11) . .
W10 O31 W14 158.8(9) . .
W7 O32 W15 162.1(10) . .
W16 O33 W14 151.3(10) . .
P1 O34 W2 125.1(9) . .
P1 O34 W4 124.8(8) . .
W2 O34 W4 90.5(5) . .
P1 O34 W5 125.1(8) . .
W2 O34 W5 89.9(5) . .
W4 O34 W5 90.5(5) . .
W6 O35 K2 131.0(10) . .
W10 O37 W6 151.7(9) . .
W15 O38 W10 120.9(10) . .
W12 O40 W15 151.9(10) . .
W15 O41 W17 152.7(11) . .
W3 O42 W12 121.7(9) . .
W17 O43 W12 152.7(9) . .
W3 O44 W8 151.6(9) . .
W17 O45 W8 125.1(10) . .
W1 O46 W3 150.9(8) . .
P2 O47 W12 130.5(8) . .
P2 O47 W3 125.3(8) . .
W12 O47 W3 91.0(6) . .
P2 O48 W10 130.1(9) . .
P2 O48 W15 128.0(9) . .
W10 O48 W15 90.6(5) . .
P2 O49 W1 128.6(8) . .
P2 O49 W6 126.6(8) . .
W1 O49 W6 91.0(5) . .
W1 O50 W6 121.3(8) . .
W18 O51 W6 151.4(10) . .
P2 O52 W18 126.7(9) . .
P2 O52 W8 125.1(9) . .
W18 O52 W8 90.7(6) . .
P2 O52 W17 123.0(9) . .
W18 O52 W17 90.3(6) . .
W8 O52 W17 90.3(6) . .
W8 O54 W18 125.3(10) . .
W18 O55 W17 124.2(9) . .
W12 O59 K1 133.8(10) . 2_756
W18 O60 W10 152.9(11) . .
W8 O61 W1 154.0(8) . .
O59 K1 Cu2 43.5(4) 2_746 .
N1 C1 N2 113(2) . .
C3 C2 N2 107(2) . .
C2 C3 N1 110(2) . .
N3 C4 N4 114(2) . .
C6 C5 N3 111(3) . .
C5 C6 N4 103(2) . .
C8 C7 N4 119(2) . .
C8 C7 C12 122(2) . .
N4 C7 C12 119(2) . .
C7 C8 C9 120(3) . .
C10 C9 C8 117(3) . .
C10 C9 C14 123(3) . .
C8 C9 C14 120(3) . .
C11 C10 C9 122(3) . .
C11 C10 N2 120(2) . 1_455
C9 C10 N2 118(2) . 1_455
C10 C11 C12 126(2) . .
C11 C12 C7 113(2) . .
C11 C12 C13 127(2) . .
C7 C12 C13 120(2) . .
C16 C15 N6 107(3) . 1_455
N5 C16 C15 110(3) . .
N5 C17 N6 107(3) . 1_455
C19 C18 N5 123(2) . .
C19 C18 C42 120(2) . .
N5 C18 C42 117(2) . .
C20 C19 C18 122(2) . .
C20 C19 C24 118(2) . .
C18 C19 C24 120(2) . .
C19 C20 C21 118(2) . .
C20 C21 C22 122(2) . .
C20 C21 N7 117(2) . .
C22 C21 N7 121(2) . .
C42 C22 C21 119(2) . .
C42 C22 C23 121(3) . .
C21 C22 C23 121(2) . .
N8 C25 N7 106(3) . .
N7 C26 C27 106(3) . .
N8 C27 C26 106(4) . .
C33 C28 C29 116(2) . .
C33 C28 C34 121(3) . .
C29 C28 C34 123(3) . .
C30 C29 C28 125(2) . .
C30 C29 N12 116(2) . 1_655
C28 C29 N12 120(2) . 1_655
C29 C30 C31 118(3) . .
C30 C31 C32 118(3) . .
C30 C31 C35 122(3) . .
C32 C31 C35 119(2) . .
C33 C32 C31 124(2) . .
C33 C32 N9 115.0(19) . .
C31 C32 N9 121(2) . .
C28 C33 C32 119(2) . .
N10 C36 N9 114(2) . .
N9 C37 C38 112(2) . .
C37 C38 N10 105(2) . .
N12 C39 N11 108(2) . .
C41 C40 N12 110(2) . .
C40 C41 N11 106(2) . .
C22 C42 C18 120(3) . .

loop_
_geom_bond_atom_site_label_1
_geom_bond_atom_site_label_2
_geom_bond_distance
_geom_bond_site_symmetry_2
W1 O62 1.720(17) .
W1 O29 1.858(15) .
W1 O46 1.877(14) .
W1 O61 1.900(14) .
W1 O50 1.929(16) .
W1 O49 2.357(14) .
W2 O10 1.653(19) .
W2 O12 1.849(15) .
W2 O13 1.920(17) .
W2 O11 1.913(16) .
W2 O9 1.932(15) .
W2 O34 2.387(15) .
W3 O58 1.691(17) .
W3 O44 1.879(15) .
W3 O42 1.892(17) .
W3 O46 1.909(14) .
W3 O17 1.970(15) .
W3 O47 2.380(16) .
W4 O26 1.713(17) .
W4 O24 1.882(15) .
W4 O23 1.894(16) .
W4 O11 1.930(16) .
W4 O25 1.960(17) .
W4 O34 2.375(15) .
W5 O8 1.685(16) .
W5 O25 1.888(16) .
W5 O19 1.877(16) .
W5 O9 1.894(15) .
W5 O7 1.923(15) .
W5 O34 2.395(15) .
W6 O35 1.68(2) .
W6 O37 1.907(16) .
W6 O51 1.924(16) .
W6 O30 1.918(16) .
W6 O50 1.930(16) .
W6 O49 2.357(13) .
W7 O20 1.738(18) .
W7 O32 1.854(15) .
W7 O21 1.862(16) .
W7 O5 1.897(18) .
W7 O19 1.949(15) .
W7 O3 2.365(15) .
W8 O56 1.733(19) .
W8 O54 1.878(17) .
W8 O61 1.896(14) .
W8 O45 1.923(19) .
W8 O44 1.935(15) .
W8 O52 2.376(17) .
W9 O14 1.686(18) .
W9 O17 1.819(15) .
W9 O16 1.875(15) .
W9 O4 1.913(17) .
W9 O12 1.979(15) .
W9 O1 2.367(16) .
W10 O36 1.68(2) .
W10 O31 1.862(15) .
W10 O37 1.877(16) .
W10 O38 1.97(2) .
W10 O60 1.954(18) .
W10 O48 2.349(15) .
W11 O15 1.689(17) .
W11 O28 1.871(15) .
W11 O13 1.880(17) .
W11 O16 1.894(15) .
W11 O29 1.938(15) .
W11 O2 2.341(15) .
W12 O59 1.716(19) .
W12 O18 1.871(15) .
W12 O40 1.870(17) .
W12 O42 1.945(18) .
W12 O43 1.953(15) .
W12 O47 2.315(15) .
W13 O6 1.696(19) .
W13 O7 1.891(15) .
W13 O5 1.889(19) .
W13 O18 1.916(16) .
W13 O4 1.938(18) .
W13 O1 2.386(15) .
W14 O22 1.691(18) .
W14 O23 1.895(16) .
W14 O33 1.921(17) .
W14 O21 1.958(17) .
W14 O31 1.963(15) .
W14 O3 2.388(15) .
W15 O39 1.70(2) .
W15 O38 1.89(2) .
W15 O41 1.904(16) .
W15 O40 1.924(17) .
W15 O32 1.934(16) .
W15 O48 2.377(15) .
W16 O27 1.68(2) .
W16 O33 1.866(17) .
W16 O30 1.872(15) .
W16 O28 1.917(15) .
W16 O24 1.967(15) .
W16 O2 2.358(15) .
W17 O57 1.71(2) .
W17 O43 1.861(15) .
W17 O45 1.91(2) .
W17 O41 1.909(17) .
W17 O55 1.95(2) .
W17 O52 2.417(16) .
W18 O53 1.68(2) .
W18 O60 1.874(17) .
W18 O55 1.89(2) .
W18 O51 1.885(17) .
W18 O54 1.915(16) .
W18 O52 2.361(16) .
Cu1 N1 1.862(19) .
Cu1 N3 1.87(2) .
Cu2 N6 1.90(3) .
Cu2 N8 1.91(3) .
Cu2 K1 3.877(12) .
Cu3 N10 1.86(2) .
Cu3 N11 1.87(2) .
P1 O3 1.509(16) .
P1 O1 1.505(16) .
P1 O2 1.541(15) .
P1 O34 1.570(15) .
P2 O48 1.518(17) .
P2 O49 1.522(14) .
P2 O47 1.559(16) .
P2 O52 1.581(17) .
N1 C1 1.34(3) .
N1 C3 1.37(3) .
N2 C1 1.34(3) .
N2 C2 1.40(3) .
N2 C10 1.41(3) 1_655
N3 C4 1.28(3) .
N3 C5 1.42(3) .
N4 C4 1.33(3) .
N4 C6 1.42(3) .
N4 C7 1.44(3) .
N5 C16 1.31(3) .
N5 C17 1.32(3) .
N5 C18 1.42(3) .
N6 C17 1.38(4) 1_655
N6 C15 1.40(4) 1_655
N7 C26 1.33(4) .
N7 C25 1.36(4) .
N7 C21 1.43(3) .
N8 C27 1.30(5) .
N8 C25 1.38(4) .
N9 C36 1.34(3) .
N9 C37 1.36(3) .
N9 C32 1.46(3) .
N10 C36 1.32(3) .
N10 C38 1.39(3) .
N11 C39 1.36(3) .
N11 C41 1.39(3) .
N12 C39 1.35(3) .
N12 C40 1.36(3) .
N12 C29 1.49(3) 1_455
O35 K2 3.12(2) .
O59 K1 2.78(2) 2_756
K1 O59 2.78(2) 2_746
C2 C3 1.36(4) .
C5 C6 1.36(4) .
C7 C8 1.37(4) .
C7 C12 1.45(3) .
C8 C9 1.41(4) .
C9 C10 1.39(4) .
C9 C14 1.50(5) .
C10 C11 1.31(3) .
C10 N2 1.41(3) 1_455
C11 C12 1.39(3) .
C12 C13 1.52(4) .
C15 C16 1.31(4) .
C15 N6 1.40(4) 1_455
C17 N6 1.38(4) 1_455
C18 C19 1.36(4) .
C18 C42 1.44(3) .
C19 C20 1.35(4) .
C19 C24 1.62(3) .
C20 C21 1.41(3) .
C21 C22 1.40(4) .
C22 C42 1.34(4) .
C22 C23 1.48(4) .
C26 C27 1.46(5) .
C28 C33 1.37(4) .
C28 C29 1.42(3) .
C28 C34 1.50(4) .
C29 C30 1.38(3) .
C29 N12 1.49(3) 1_655
C30 C31 1.34(4) .
C31 C32 1.40(3) .
C31 C35 1.56(4) .
C32 C33 1.38(3) .
C37 C38 1.37(4) .
C40 C41 1.32(4) .

loop_
_platon_squeeze_void_nr
_platon_squeeze_void_average_x
_platon_squeeze_void_average_y
_platon_squeeze_void_average_z
_platon_squeeze_void_volume
_platon_squeeze_void_count_electrons
1 -0.016 0.499 -0.028 2791.2 -193.3
